data_4508690
loop_
_publ_author_name
'Fridman, Natalya'
'Speiser, Shammai'
'Kaftory, Menahem'

_publ_section_title
;
 Chromotropic Behavior of Lophine Nitro-Derivatives
;
_journal_issue 10
_journal_name_full 'Crystal Growth &amp; Design'
_journal_page_first 2281
_journal_paper_doi 10.1021/cg0600952
_journal_volume 6
_journal_year 2006
_chemical_formula_moiety 'C23 H19 N3 O5, C4 H8 O2'
_chemical_formula_sum 'C27 H27 N3 O7'
_chemical_formula_weight 505.52
_chemical_name_systematic
;
 Phenol, 2-[4,5-bis(4-methoxyphenyl)-1H-imidazol-2-yl]-4-nitro
 1,4-Dioxane clathrate
;
_space_group_IT_number 2
_symmetry_cell_setting triclinic
_symmetry_space_group_name_Hall '-P 1'
_symmetry_space_group_name_H-M 'P -1'
_atom_sites_solution_hydrogens geom
_atom_sites_solution_primary direct
_atom_sites_solution_secondary difmap
_audit_creation_method SHELXL-97
_cell_angle_alpha 90.99(2)
_cell_angle_beta 97.60(2)
_cell_angle_gamma 105.38(2)
_cell_formula_units_Z 2
_cell_length_a 8.954(2)
_cell_length_b 9.943(2)
_cell_length_c 14.841(3)
_cell_measurement_reflns_used none
_cell_measurement_temperature 293(2)
_cell_measurement_theta_max 25.028
_cell_measurement_theta_min 1.018
_cell_volume 1260.9(5)
_computing_cell_refinement 'Denzo SMN (Otwinowski & Minor 1997)'
_computing_data_collection 'Collect (Nonius, 2000)'
_computing_data_reduction 'Denzo SMN (Otwinowski & Minor 1997)'
_computing_molecular_graphics 'Ortep-3 for Windows (Farrugia, 1999)'
_computing_structure_refinement 'SHELXL-97 (Sheldrick, 1997)'
_computing_structure_solution 'SHELXS-97 (Sheldrick, 1997)'
_diffrn_ambient_temperature 293(2)
_diffrn_detector_area_resol_mean 95
_diffrn_measured_fraction_theta_full 0.991
_diffrn_measured_fraction_theta_max 0.991
_diffrn_measurement_device_type KappaCCD
_diffrn_measurement_method 'phi scan'
_diffrn_radiation_monochromator graphite
_diffrn_radiation_source 'fine-focus sealed tube'
_diffrn_radiation_type MoK\a
_diffrn_radiation_wavelength 0.71073
_diffrn_reflns_av_R_equivalents 0.0409
_diffrn_reflns_av_sigmaI/netI 0.1060
_diffrn_reflns_limit_h_max 10
_diffrn_reflns_limit_h_min -10
_diffrn_reflns_limit_k_max 11
_diffrn_reflns_limit_k_min -11
_diffrn_reflns_limit_l_max 17
_diffrn_reflns_limit_l_min -17
_diffrn_reflns_number 7522
_diffrn_reflns_theta_full 25.05
_diffrn_reflns_theta_max 25.05
_diffrn_reflns_theta_min 1.39
_diffrn_standards_decay_% none
_diffrn_standards_interval_count none
_diffrn_standards_interval_time none
_diffrn_standards_number none
_exptl_absorpt_coefficient_mu 0.097
_exptl_absorpt_correction_T_max 0.9884
_exptl_absorpt_correction_T_min 0.9279
_exptl_crystal_colour yellow
_exptl_crystal_density_diffrn 1.331
_exptl_crystal_density_method 'not measured'
_exptl_crystal_description plate
_exptl_crystal_F_000 532
_exptl_crystal_size_max 0.78
_exptl_crystal_size_mid 0.57
_exptl_crystal_size_min 0.12
_refine_diff_density_max 0.334
_refine_diff_density_min -0.241
_refine_diff_density_rms 0.073
_refine_ls_extinction_coef 0.081(5)
_refine_ls_extinction_expression Fc^*^=kFc[1+0.001xFc^2^\l^3^/sin(2\q)]^-1/4^
_refine_ls_extinction_method SHELXL
_refine_ls_goodness_of_fit_ref 0.802
_refine_ls_hydrogen_treatment mixed
_refine_ls_matrix_type full
_refine_ls_number_parameters 337
_refine_ls_number_reflns 4433
_refine_ls_number_restraints 0
_refine_ls_restrained_S_all 0.802
_refine_ls_R_factor_all 0.1011
_refine_ls_R_factor_gt 0.0479
_refine_ls_shift/su_max 0.000
_refine_ls_shift/su_mean 0.000
_refine_ls_structure_factor_coef Fsqd
_refine_ls_weighting_details 'calc w=1/[\s^2^(Fo^2^)+(0.0754P)^2^+0.0000P] where P=(Fo^2^+2Fc^2^)/3'
_refine_ls_weighting_scheme calc
_refine_ls_wR_factor_gt 0.1128
_refine_ls_wR_factor_ref 0.1332
_reflns_number_gt 2040
_reflns_number_total 4433
_reflns_threshold_expression >2sigma(I)
_cod_data_source_file cg0600952sup2.cif
_cod_data_source_block 5-nitro-2-hydroxyimidazoldioxane
_cod_database_code 4508690

loop_
_symmetry_equiv_pos_as_xyz
'x, y, z'
'-x, -y, -z'

loop_
_atom_site_label
_atom_site_type_symbol
_atom_site_fract_x
_atom_site_fract_y
_atom_site_fract_z
_atom_site_U_iso_or_equiv
_atom_site_adp_type
_atom_site_occupancy
_atom_site_symmetry_multiplicity
_atom_site_calc_flag
_atom_site_refinement_flags
O1 O 0.0839(2) -0.0388(2) 0.16581(14) 0.0947(7) Uani 1 1 d .
O2 O 0.5549(2) 0.8687(2) 0.05681(12) 0.0824(6) Uani 1 1 d .
O3 O 0.7057(2) 0.24407(19) 0.59328(14) 0.0745(6) Uani 1 1 d .
H3O3 H 0.6568 0.2539 0.5442 0.111(13) Uiso 1 1 calc R
O4 O 1.1843(2) 0.8305(2) 0.67135(15) 0.0830(6) Uani 1 1 d .
O5 O 1.2392(2) 0.7314(2) 0.79459(13) 0.0926(7) Uani 1 1 d .
N1 N 0.6252(2) 0.3608(2) 0.44987(13) 0.0565(6) Uani 1 1 d .
N2 N 0.7316(2) 0.5815(2) 0.42687(13) 0.0549(5) Uani 1 1 d .
H2 H 0.7903 0.6658 0.4360 0.066 Uiso 1 1 calc R
N3 N 1.1642(2) 0.7288(3) 0.71906(17) 0.0673(6) Uani 1 1 d .
C1 C 0.1923(3) 0.0733(3) 0.21257(18) 0.0664(8) Uani 1 1 d .
C2 C 0.1835(3) 0.2089(3) 0.21079(17) 0.0657(8) Uani 1 1 d .
H2A H 0.0993 0.2306 0.1762 0.079 Uiso 1 1 calc R
C3 C 0.3018(3) 0.3146(3) 0.26131(16) 0.0607(7) Uani 1 1 d .
H3 H 0.2952 0.4063 0.2603 0.073 Uiso 1 1 calc R
C4 C 0.4286(3) 0.2845(3) 0.31279(15) 0.0530(7) Uani 1 1 d .
C5 C 0.4335(3) 0.1464(3) 0.31310(17) 0.0622(7) Uani 1 1 d .
H5 H 0.5178 0.1241 0.3470 0.075 Uiso 1 1 calc R
C6 C 0.3172(3) 0.0417(3) 0.26470(18) 0.0680(8) Uani 1 1 d .
H6 H 0.3223 -0.0504 0.2670 0.082 Uiso 1 1 calc R
C7 C -0.0555(3) -0.0144(4) 0.1199(2) 0.1189(14) Uani 1 1 d .
H7A H -0.1233 -0.1007 0.0919 0.178 Uiso 1 1 calc R
H7B H -0.0297 0.0513 0.0739 0.178 Uiso 1 1 calc R
H7C H -0.1076 0.0228 0.1628 0.178 Uiso 1 1 calc R
C8 C 0.5684(3) 0.7794(3) 0.12473(17) 0.0599(7) Uani 1 1 d .
C9 C 0.5866(3) 0.8363(3) 0.21255(18) 0.0663(7) Uani 1 1 d .
H9 H 0.5885 0.9295 0.2222 0.080 Uiso 1 1 calc R
C10 C 0.6018(3) 0.7555(3) 0.28555(18) 0.0626(7) Uani 1 1 d .
H10 H 0.6133 0.7951 0.3442 0.075 Uiso 1 1 calc R
C11 C 0.6004(2) 0.6164(3) 0.27398(16) 0.0520(6) Uani 1 1 d .
C12 C 0.5844(3) 0.5630(3) 0.18560(17) 0.0628(7) Uani 1 1 d .
H12 H 0.5845 0.4704 0.1756 0.075 Uiso 1 1 calc R
C13 C 0.5684(3) 0.6429(3) 0.11177(17) 0.0669(8) Uani 1 1 d .
H13 H 0.5575 0.6039 0.0531 0.080 Uiso 1 1 calc R
C14 C 0.5423(4) 0.8189(4) -0.03490(18) 0.1000(11) Uani 1 1 d .
H14A H 0.5364 0.8930 -0.0747 0.150 Uiso 1 1 calc R
H14B H 0.4496 0.7428 -0.0493 0.150 Uiso 1 1 calc R
H14C H 0.6325 0.7873 -0.0427 0.150 Uiso 1 1 calc R
C15 C 0.5543(3) 0.3926(3) 0.36715(16) 0.0536(7) Uani 1 1 d .
C16 C 0.6205(3) 0.5298(3) 0.35149(16) 0.0529(7) Uani 1 1 d .
C17 C 0.7318(3) 0.4770(3) 0.48330(16) 0.0529(6) Uani 1 1 d .
C18 C 0.8348(3) 0.4831(3) 0.56986(15) 0.0523(6) Uani 1 1 d .
C19 C 0.9530(3) 0.6022(3) 0.60223(16) 0.0550(7) Uani 1 1 d .
H19 H 0.9699 0.6816 0.5687 0.066 Uiso 1 1 calc R
C20 C 1.0451(3) 0.6016(3) 0.68443(17) 0.0552(7) Uani 1 1 d .
C21 C 1.0240(3) 0.4859(3) 0.73578(18) 0.0665(8) Uani 1 1 d .
H21 H 1.0867 0.4882 0.7913 0.080 Uiso 1 1 calc R
C22 C 0.9094(3) 0.3672(3) 0.70419(17) 0.0684(7) Uani 1 1 d .
H22 H 0.8950 0.2882 0.7382 0.082 Uiso 1 1 calc R
C23 C 0.8139(3) 0.3638(3) 0.62129(17) 0.0585(7) Uani 1 1 d .
O1S1 O -0.0334(11) 0.6057(10) -0.0518(6) 0.190(3) Uiso 0.50 1 d P
O1S2 O -0.0645(8) 0.6086(7) 0.0265(4) 0.1320(18) Uiso 0.50 1 d P
O2S O 0.0833(2) 0.13661(19) 0.53266(12) 0.0704(5) Uani 1 1 d .
C1S C 0.0986(6) 0.6346(6) 0.0219(3) 0.163(2) Uani 1 1 d .
H1S1 H 0.1489 0.5613 0.0374 0.196 Uiso 1 1 calc R
H1S2 H 0.1645 0.7296 0.0331 0.196 Uiso 1 1 calc R
C2S C 0.1467(5) 0.5043(7) 0.0102(6) 0.249(4) Uani 1 1 d .
H2S1 H 0.1180 0.5889 -0.0065 0.299 Uiso 1 1 calc R
H2S2 H 0.2576 0.5148 0.0279 0.299 Uiso 1 1 calc R
C3S C 0.1488(3) 0.0529(3) 0.47818(19) 0.0759(9) Uani 1 1 d .
H3S1 H 0.2077 0.0023 0.5175 0.091 Uiso 1 1 calc R
H3S2 H 0.2204 0.1129 0.4427 0.091 Uiso 1 1 calc R
C4S C -0.0240(3) 0.0479(3) 0.58405(18) 0.0711(8) Uani 1 1 d .
H4S1 H -0.0706 0.1042 0.6198 0.085 Uiso 1 1 calc R
H4S2 H 0.0315 -0.0026 0.6256 0.085 Uiso 1 1 calc R

loop_
_atom_site_aniso_label
_atom_site_aniso_U_11
_atom_site_aniso_U_22
_atom_site_aniso_U_33
_atom_site_aniso_U_23
_atom_site_aniso_U_13
_atom_site_aniso_U_12
O1 0.0739(13) 0.0797(17) 0.1099(16) -0.0281(13) 0.0027(11) -0.0079(11)
O2 0.1115(15) 0.0756(16) 0.0618(13) 0.0128(11) 0.0032(11) 0.0320(12)
O3 0.0852(12) 0.0571(14) 0.0682(13) 0.0109(10) -0.0005(11) 0.0016(10)
O4 0.0821(13) 0.0613(15) 0.0919(15) 0.0045(12) -0.0074(11) 0.0050(11)
O5 0.0917(14) 0.1001(18) 0.0676(13) -0.0097(12) -0.0221(11) 0.0110(12)
N1 0.0603(12) 0.0506(15) 0.0531(13) 0.0022(11) 0.0036(10) 0.0078(11)
N2 0.0624(12) 0.0437(14) 0.0512(12) -0.0008(11) 0.0031(10) 0.0044(10)
N3 0.0636(14) 0.0669(19) 0.0678(17) -0.0088(14) 0.0007(12) 0.0162(13)
C1 0.0574(16) 0.060(2) 0.0696(18) -0.0135(16) 0.0113(14) -0.0051(14)
C2 0.0554(15) 0.072(2) 0.0645(17) -0.0045(16) 0.0023(13) 0.0109(15)
C3 0.0602(15) 0.0558(19) 0.0636(16) -0.0005(14) 0.0074(13) 0.0124(13)
C4 0.0539(15) 0.0468(18) 0.0531(15) -0.0010(13) 0.0079(12) 0.0050(12)
C5 0.0558(15) 0.0526(19) 0.0738(18) 0.0038(14) 0.0083(13) 0.0073(13)
C6 0.0644(17) 0.0520(19) 0.0820(19) -0.0004(15) 0.0154(15) 0.0037(14)
C7 0.072(2) 0.139(4) 0.119(3) -0.043(3) -0.0119(19) 0.000(2)
C8 0.0656(16) 0.060(2) 0.0527(16) 0.0096(15) 0.0017(12) 0.0176(14)
C9 0.0825(18) 0.0542(19) 0.0637(18) 0.0020(16) 0.0089(14) 0.0220(14)
C10 0.0773(17) 0.058(2) 0.0510(16) -0.0026(14) 0.0054(13) 0.0178(14)
C11 0.0549(14) 0.0467(17) 0.0512(16) -0.0003(13) 0.0049(11) 0.0093(12)
C12 0.0776(17) 0.0477(18) 0.0585(17) -0.0031(14) 0.0020(13) 0.0130(13)
C13 0.0859(18) 0.060(2) 0.0498(16) -0.0032(15) -0.0004(13) 0.0154(15)
C14 0.139(3) 0.106(3) 0.0543(19) 0.0175(18) 0.0041(18) 0.036(2)
C15 0.0549(14) 0.0509(19) 0.0505(15) 0.0009(13) 0.0055(12) 0.0076(12)
C16 0.0542(14) 0.0507(18) 0.0493(15) -0.0030(13) 0.0033(11) 0.0088(12)
C17 0.0620(15) 0.0455(17) 0.0475(14) 0.0010(13) 0.0072(12) 0.0085(13)
C18 0.0638(15) 0.0456(17) 0.0477(14) 0.0020(13) 0.0095(12) 0.0145(13)
C19 0.0603(15) 0.0510(18) 0.0523(15) 0.0011(13) 0.0085(12) 0.0124(13)
C20 0.0566(14) 0.0538(19) 0.0525(16) -0.0052(14) 0.0039(12) 0.0126(13)
C21 0.0724(17) 0.074(2) 0.0527(16) 0.0007(16) 0.0017(13) 0.0231(16)
C22 0.0864(19) 0.059(2) 0.0578(17) 0.0106(15) 0.0036(15) 0.0194(16)
C23 0.0665(16) 0.0489(19) 0.0558(16) 0.0000(14) 0.0075(13) 0.0089(14)
O2S 0.0850(12) 0.0476(12) 0.0719(12) -0.0043(10) 0.0178(10) 0.0037(9)
C1S 0.124(4) 0.164(6) 0.170(4) -0.029(4) 0.023(3) -0.015(3)
C2S 0.075(3) 0.143(5) 0.528(13) -0.052(7) 0.028(5) 0.040(3)
C3S 0.0765(18) 0.063(2) 0.084(2) -0.0037(17) 0.0274(15) 0.0057(15)
C4S 0.0931(19) 0.056(2) 0.0647(17) 0.0032(15) 0.0248(15) 0.0148(15)

loop_
_atom_type_symbol
_atom_type_description
_atom_type_scat_dispersion_real
_atom_type_scat_dispersion_imag
_atom_type_scat_source
C C 0.0033 0.0016 'International Tables Vol C Tables 4.2.6.8 and 6.1.1.4'
O O 0.0106 0.0060 'International Tables Vol C Tables 4.2.6.8 and 6.1.1.4'
N N 0.0061 0.0033 'International Tables Vol C Tables 4.2.6.8 and 6.1.1.4'
H H 0.0000 0.0000 'International Tables Vol C Tables 4.2.6.8 and 6.1.1.4'

loop_
_geom_angle_atom_site_label_1
_geom_angle_atom_site_label_2
_geom_angle_atom_site_label_3
_geom_angle
_geom_angle_site_symmetry_1
_geom_angle_site_symmetry_3
C1 O1 C7 117.2(3) . .
C8 O2 C14 118.6(2) . .
C23 O3 H3O3 109.5 . .
C17 N1 C15 106.3(2) . .
C17 N2 C16 108.1(2) . .
C17 N2 H2 125.9 . .
C16 N2 H2 125.9 . .
O5 N3 O4 122.6(2) . .
O5 N3 C20 119.0(3) . .
O4 N3 C20 118.5(2) . .
C2 C1 O1 124.9(3) . .
C2 C1 C6 119.9(2) . .
O1 C1 C6 115.2(3) . .
C1 C2 C3 119.7(3) . .
C1 C2 H2A 120.2 . .
C3 C2 H2A 120.2 . .
C4 C3 C2 121.0(3) . .
C4 C3 H3 119.5 . .
C2 C3 H3 119.5 . .
C5 C4 C3 117.7(2) . .
C5 C4 C15 119.8(2) . .
C3 C4 C15 122.5(2) . .
C6 C5 C4 121.8(3) . .
C6 C5 H5 119.1 . .
C4 C5 H5 119.1 . .
C5 C6 C1 119.9(3) . .
C5 C6 H6 120.0 . .
C1 C6 H6 120.0 . .
O1 C7 H7A 109.5 . .
O1 C7 H7B 109.5 . .
H7A C7 H7B 109.5 . .
O1 C7 H7C 109.5 . .
H7A C7 H7C 109.5 . .
H7B C7 H7C 109.5 . .
C13 C8 O2 125.2(2) . .
C13 C8 C9 119.2(3) . .
O2 C8 C9 115.6(3) . .
C10 C9 C8 120.1(3) . .
C10 C9 H9 119.9 . .
C8 C9 H9 119.9 . .
C9 C10 C11 121.6(2) . .
C9 C10 H10 119.2 . .
C11 C10 H10 119.2 . .
C12 C11 C10 117.0(2) . .
C12 C11 C16 120.8(2) . .
C10 C11 C16 122.2(2) . .
C13 C12 C11 121.9(3) . .
C13 C12 H12 119.0 . .
C11 C12 H12 119.0 . .
C8 C13 C12 120.1(2) . .
C8 C13 H13 119.9 . .
C12 C13 H13 119.9 . .
O2 C14 H14A 109.5 . .
O2 C14 H14B 109.5 . .
H14A C14 H14B 109.5 . .
O2 C14 H14C 109.5 . .
H14A C14 H14C 109.5 . .
H14B C14 H14C 109.5 . .
C16 C15 N1 109.2(2) . .
C16 C15 C4 131.1(2) . .
N1 C15 C4 119.7(2) . .
C15 C16 N2 105.5(2) . .
C15 C16 C11 133.2(2) . .
N2 C16 C11 121.2(2) . .
N1 C17 N2 110.8(2) . .
N1 C17 C18 122.3(2) . .
N2 C17 C18 126.9(2) . .
C19 C18 C23 118.9(2) . .
C19 C18 C17 122.4(2) . .
C23 C18 C17 118.7(2) . .
C20 C19 C18 119.5(3) . .
C20 C19 H19 120.2 . .
C18 C19 H19 120.2 . .
C21 C20 C19 121.9(2) . .
C21 C20 N3 119.2(2) . .
C19 C20 N3 118.8(3) . .
C22 C21 C20 119.2(2) . .
C22 C21 H21 120.4 . .
C20 C21 H21 120.4 . .
C21 C22 C23 120.5(3) . .
C21 C22 H22 119.7 . .
C23 C22 H22 119.7 . .
O3 C23 C22 117.8(3) . .
O3 C23 C18 122.4(2) . .
C22 C23 C18 119.9(2) . .
O1S2 O1S1 C1S 63.2(5) . .
O1S2 O1S1 C2S 53.2(5) . 2_565
C1S O1S1 C2S 99.3(6) . 2_565
O1S1 O1S2 C2S 74.0(6) . 2_565
O1S1 O1S2 C1S 66.3(5) . .
C2S O1S2 C1S 114.9(5) 2_565 .
C4S O2S C3S 109.5(2) . .
O1S2 C1S O1S1 50.5(4) . .
O1S2 C1S H1S1 118.6 . .
O1S1 C1S H1S1 118.6 . .
O1S2 C1S H1S2 118.6 . .
O1S1 C1S H1S2 118.6 . .
H1S1 C1S H1S2 116.0 . .
O1S2 C2S O1S1 52.8(4) 2_565 2_565
O1S2 C2S H2S1 118.4 2_565 .
O1S1 C2S H2S1 118.4 2_565 .
O1S2 C2S H2S2 118.4 2_565 .
O1S1 C2S H2S2 118.4 2_565 .
H2S1 C2S H2S2 115.7 . .
O2S C3S C4S 110.9(2) . 2_556
O2S C3S H3S1 109.5 . .
C4S C3S H3S1 109.5 2_556 .
O2S C3S H3S2 109.5 . .
C4S C3S H3S2 109.5 2_556 .
H3S1 C3S H3S2 108.0 . .
O2S C4S C3S 110.1(2) . 2_556
O2S C4S H4S1 109.6 . .
C3S C4S H4S1 109.6 2_556 .
O2S C4S H4S2 109.6 . .
C3S C4S H4S2 109.6 2_556 .
H4S1 C4S H4S2 108.2 . .

loop_
_geom_bond_atom_site_label_1
_geom_bond_atom_site_label_2
_geom_bond_distance
_geom_bond_site_symmetry_2
O1 C1 1.374(3) .
O1 C7 1.422(4) .
O2 C8 1.369(3) .
O2 C14 1.420(3) .
O3 C23 1.339(3) .
O3 H3O3 0.8200 .
O4 N3 1.232(3) .
O5 N3 1.224(3) .
N1 C17 1.327(3) .
N1 C15 1.387(3) .
N2 C17 1.346(3) .
N2 C16 1.386(3) .
N2 H2 0.8600 .
N3 C20 1.456(3) .
C1 C2 1.372(4) .
C1 C6 1.384(4) .
C2 C3 1.400(3) .
C2 H2A 0.9300 .
C3 C4 1.386(3) .
C3 H3 0.9300 .
C4 C5 1.385(3) .
C4 C15 1.470(3) .
C5 C6 1.373(3) .
C5 H5 0.9300 .
C6 H6 0.9300 .
C7 H7A 0.9600 .
C7 H7B 0.9600 .
C7 H7C 0.9600 .
C8 C13 1.367(4) .
C8 C9 1.384(3) .
C9 C10 1.374(4) .
C9 H9 0.9300 .
C10 C11 1.388(4) .
C10 H10 0.9300 .
C11 C12 1.382(3) .
C11 C16 1.469(3) .
C12 C13 1.379(4) .
C12 H12 0.9300 .
C13 H13 0.9300 .
C14 H14A 0.9600 .
C14 H14B 0.9600 .
C14 H14C 0.9600 .
C15 C16 1.373(3) .
C17 C18 1.469(3) .
C18 C19 1.390(3) .
C18 C23 1.406(3) .
C19 C20 1.380(3) .
C19 H19 0.9300 .
C20 C21 1.376(3) .
C21 C22 1.370(4) .
C21 H21 0.9300 .
C22 C23 1.397(3) .
C22 H22 0.9300 .
O1S1 O1S2 1.232(8) .
O1S1 C1S 1.463(8) .
O1S1 C2S 1.485(9) 2_565
O1S2 C2S 1.238(7) 2_565
O1S2 C1S 1.426(7) .
O2S C4S 1.432(3) .
O2S C3S 1.433(3) .
C1S H1S1 0.9700 .
C1S H1S2 0.9700 .
C2S O1S2 1.237(7) 2_565
C2S O1S1 1.485(9) 2_565
C2S H2S1 0.9700 .
C2S H2S2 0.9700 .
C3S C4S 1.486(3) 2_556
C3S H3S1 0.9700 .
C3S H3S2 0.9700 .
C4S C3S 1.486(3) 2_556
C4S H4S1 0.9700 .
C4S H4S2 0.9700 .

loop_
_geom_torsion_atom_site_label_1
_geom_torsion_atom_site_label_2
_geom_torsion_atom_site_label_3
_geom_torsion_atom_site_label_4
_geom_torsion
_geom_torsion_site_symmetry_1
_geom_torsion_site_symmetry_4
C7 O1 C1 C2 -6.9(4) . .
C7 O1 C1 C6 172.8(2) . .
O1 C1 C2 C3 -179.8(2) . .
C6 C1 C2 C3 0.5(4) . .
C1 C2 C3 C4 0.4(4) . .
C2 C3 C4 C5 -0.5(4) . .
C2 C3 C4 C15 -179.5(2) . .
C3 C4 C5 C6 -0.3(4) . .
C15 C4 C5 C6 178.8(2) . .
C4 C5 C6 C1 1.2(4) . .
C2 C1 C6 C5 -1.3(4) . .
O1 C1 C6 C5 179.0(2) . .
C14 O2 C8 C13 -1.1(4) . .
C14 O2 C8 C9 177.5(2) . .
C13 C8 C9 C10 -1.1(4) . .
O2 C8 C9 C10 -179.8(2) . .
C8 C9 C10 C11 0.4(4) . .
C9 C10 C11 C12 0.6(4) . .
C9 C10 C11 C16 178.4(2) . .
C10 C11 C12 C13 -0.9(4) . .
C16 C11 C12 C13 -178.7(2) . .
O2 C8 C13 C12 179.3(2) . .
C9 C8 C13 C12 0.8(4) . .
C11 C12 C13 C8 0.2(4) . .
C17 N1 C15 C16 0.1(3) . .
C17 N1 C15 C4 -179.6(2) . .
C5 C4 C15 C16 146.1(3) . .
C3 C4 C15 C16 -34.9(4) . .
C5 C4 C15 N1 -34.3(3) . .
C3 C4 C15 N1 144.7(2) . .
N1 C15 C16 N2 -0.8(3) . .
C4 C15 C16 N2 178.9(2) . .
N1 C15 C16 C11 175.2(2) . .
C4 C15 C16 C11 -5.2(5) . .
C17 N2 C16 C15 1.2(2) . .
C17 N2 C16 C11 -175.4(2) . .
C12 C11 C16 C15 -40.2(4) . .
C10 C11 C16 C15 142.1(3) . .
C12 C11 C16 N2 135.3(2) . .
C10 C11 C16 N2 -42.5(3) . .
C15 N1 C17 N2 0.6(3) . .
C15 N1 C17 C18 -178.2(2) . .
C16 N2 C17 N1 -1.1(3) . .
C16 N2 C17 C18 177.6(2) . .
N1 C17 C18 C19 175.9(2) . .
N2 C17 C18 C19 -2.8(4) . .
N1 C17 C18 C23 -3.5(3) . .
N2 C17 C18 C23 177.9(2) . .
C23 C18 C19 C20 -1.1(3) . .
C17 C18 C19 C20 179.5(2) . .
C18 C19 C20 C21 0.2(4) . .
C18 C19 C20 N3 -177.6(2) . .
O5 N3 C20 C21 -2.5(3) . .
O4 N3 C20 C21 178.3(2) . .
O5 N3 C20 C19 175.4(2) . .
O4 N3 C20 C19 -3.9(3) . .
C19 C20 C21 C22 0.7(4) . .
N3 C20 C21 C22 178.5(2) . .
C20 C21 C22 C23 -0.6(4) . .
C21 C22 C23 O3 178.9(2) . .
C21 C22 C23 C18 -0.3(4) . .
C19 C18 C23 O3 -178.0(2) . .
C17 C18 C23 O3 1.4(3) . .
C19 C18 C23 C22 1.1(4) . .
C17 C18 C23 C22 -179.5(2) . .
C1S O1S1 O1S2 C2S -127.2(6) . 2_565
C2S O1S1 O1S2 C1S 127.2(6) 2_565 .
C2S O1S2 C1S O1S1 57.6(7) 2_565 .
C2S O1S1 C1S O1S2 -40.3(5) 2_565 .
C4S O2S C3S C4S 58.3(3) . 2_556
C3S O2S C4S C3S -57.8(3) . 2_556
